data_2017097
loop_
_publ_author_name
'Lennartson, Anders'
'H\%akansson, Mikael'

_publ_section_title
;
 Diphenyldipyridinezinc(II): partial spontaneous resolution of an
 organometallic reagent
;
_journal_coeditor_code GG3194
_journal_issue 5
_journal_name_full 'Acta Crystallographica Section C'
_journal_page_first m205
_journal_page_last m207
_journal_paper_doi 10.1107/S0108270109014127
_journal_volume 65
_journal_year 2009
_chemical_formula_iupac '[Zn (C6 H5)2 (C5 H5 N)2]'
_chemical_formula_moiety 'C22 H20 N2 Zn'
_chemical_formula_sum 'C22 H20 N2 Zn'
_chemical_formula_weight 377.79
_chemical_name_systematic
;
Diphenyldipyridinezinc(II)
;
_space_group_IT_number 18
_symmetry_cell_setting orthorhombic
_symmetry_space_group_name_Hall 'P 2 2ab'
_symmetry_space_group_name_H-M 'P 21 21 2'
_atom_sites_solution_hydrogens geom
_atom_sites_solution_primary direct
_atom_sites_solution_secondary difmap
_cell_angle_alpha 90.00
_cell_angle_beta 90.00
_cell_angle_gamma 90.00
_cell_formula_units_Z 2
_cell_length_a 11.931(2)
_cell_length_b 12.157(2)
_cell_length_c 6.2921(13)
_cell_measurement_reflns_used 5959
_cell_measurement_temperature 100(2)
_cell_measurement_theta_max 25.5
_cell_measurement_theta_min 3.24
_cell_volume 912.6(3)
_computing_cell_refinement 'CrystalClear (Rigaku, 2000)'
_computing_data_collection 'CrystalClear (Rigaku, 2000)'
_computing_data_reduction 'CrystalClear (Rigaku, 2000)'
_computing_molecular_graphics 'ORTEP-3 (Farrugia, 1997) and PLATON (Spek, 2009)'
_computing_publication_material 'SHELXL97 (Sheldrick,2008)'
_computing_structure_refinement 'SHELXL97 (Sheldrick, 2008)'
_computing_structure_solution 'SIR92 (Altomare <i>et al.</i>,  1993)'
_diffrn_ambient_temperature 100(2)
_diffrn_detector_area_resol_mean 105
_diffrn_measured_fraction_theta_full 0.978
_diffrn_measured_fraction_theta_max 0.979
_diffrn_measurement_device_type 'Rigaku R-AXIS IIC image-plate system'
_diffrn_measurement_method \f
_diffrn_radiation_monochromator graphite
_diffrn_radiation_type MoK\a
_diffrn_radiation_wavelength 0.71073
_diffrn_reflns_av_R_equivalents 0.0224
_diffrn_reflns_av_sigmaI/netI 0.0181
_diffrn_reflns_limit_h_max 14
_diffrn_reflns_limit_h_min -14
_diffrn_reflns_limit_k_max 14
_diffrn_reflns_limit_k_min -14
_diffrn_reflns_limit_l_max 7
_diffrn_reflns_limit_l_min -7
_diffrn_reflns_number 5959
_diffrn_reflns_theta_full 25.00
_diffrn_reflns_theta_max 25.50
_diffrn_reflns_theta_min 3.24
_diffrn_standards_decay_% 0
_diffrn_standards_interval_count 0
_diffrn_standards_interval_time 0
_diffrn_standards_number 0
_exptl_absorpt_coefficient_mu 1.351
_exptl_absorpt_correction_T_max 0.767
_exptl_absorpt_correction_T_min 0.551
_exptl_absorpt_correction_type multi-scan
_exptl_absorpt_process_details '(CrystalClear; Rigaku, 2000)'
_exptl_crystal_colour white
_exptl_crystal_density_diffrn 1.375
_exptl_crystal_density_method 'not measured'
_exptl_crystal_description prism
_exptl_crystal_F_000 392
_exptl_crystal_size_max 0.4
_exptl_crystal_size_mid 0.3
_exptl_crystal_size_min 0.2
_refine_diff_density_max 0.257
_refine_diff_density_min -0.364
_refine_ls_abs_structure_details 'Flack (1983)'
_refine_ls_abs_structure_Flack 0.061(10)
_refine_ls_extinction_method none
_refine_ls_goodness_of_fit_ref 1.044
_refine_ls_hydrogen_treatment constr
_refine_ls_matrix_type full
_refine_ls_number_parameters 124
_refine_ls_number_reflns 1672
_refine_ls_number_restraints 0
_refine_ls_restrained_S_all 1.044
_refine_ls_R_factor_all 0.0179
_refine_ls_R_factor_gt 0.0172
_refine_ls_shift/su_max 0.000
_refine_ls_shift/su_mean 0.000
_refine_ls_structure_factor_coef Fsqd
_refine_ls_weighting_details 'w=1/[\s^2^(Fo^2^)+(0.0302P)^2^+0.1732P] where P=(Fo^2^+2Fc^2^)/3'
_refine_ls_weighting_scheme calc
_refine_ls_wR_factor_gt 0.0453
_refine_ls_wR_factor_ref 0.0455
_reflns_number_gt 1644
_reflns_number_total 1672
_reflns_threshold_expression I>2\s(I)
_cod_data_source_file gg3194.cif
_cod_data_source_block I
_cod_database_code 2017097
_cod_database_fobs_code 2017097

loop_
_symmetry_equiv_pos_as_xyz
'x, y, z'
'-x, -y, z'
'x+1/2, -y+1/2, -z'
'-x+1/2, y+1/2, -z'

loop_
_atom_site_type_symbol
_atom_site_label
_atom_site_fract_x
_atom_site_fract_y
_atom_site_fract_z
_atom_site_U_iso_or_equiv
_atom_site_adp_type
_atom_site_calc_flag
_atom_site_refinement_flags
_atom_site_occupancy
_atom_site_disorder_assembly
_atom_site_disorder_group
C C1 0.35104(12) 0.51973(12) 0.5765(2) 0.0126(3) Uani d . 1 . .
C C2 0.33527(13) 0.60603(13) 0.4290(3) 0.0140(3) Uani d . 1 . .
H H2 0.3915 0.6585 0.4142 0.018(5) Uiso d R 1 . .
C C3 0.23879(13) 0.61611(12) 0.3052(3) 0.0155(3) Uani d . 1 . .
H H3 0.2316 0.6748 0.2113 0.021(5) Uiso d R 1 . .
C C4 0.15420(13) 0.53868(13) 0.3222(3) 0.0154(3) Uani d . 1 . .
H H4 0.0901 0.5445 0.2388 0.017(5) Uiso d R 1 . .
C C5 0.16567(13) 0.45229(14) 0.4649(3) 0.0160(3) Uani d . 1 . .
H H5 0.1094 0.3997 0.4766 0.018(5) Uiso d R 1 . .
C C6 0.26204(13) 0.44414(13) 0.5897(2) 0.0143(3) Uani d . 1 . .
H H6 0.2674 0.3866 0.6866 0.017(5) Uiso d R 1 . .
C C7 0.39766(13) 0.36116(14) 1.0858(3) 0.0150(3) Uani d . 1 . .
H H7 0.3504 0.4215 1.1009 0.021(5) Uiso d R 1 . .
C C8 0.37750(14) 0.26805(14) 1.2085(3) 0.0185(3) Uani d . 1 . .
H H8 0.3179 0.2663 1.3038 0.021(5) Uiso d R 1 . .
C C9 0.44804(15) 0.17815(14) 1.1869(3) 0.0195(3) Uani d . 1 . .
H H9 0.4360 0.1144 1.2654 0.020(5) Uiso d R 1 . .
C C10 0.53713(14) 0.18426(13) 1.0461(3) 0.0177(3) Uani d . 1 . .
H H10 0.5865 0.1256 1.0305 0.018(5) Uiso d R 1 . .
C C11 0.55105(14) 0.27996(13) 0.9284(2) 0.0149(3) Uani d . 1 . .
H H11 0.6104 0.2836 0.8329 0.022(5) Uiso d R 1 . .
N N1 0.48256(11) 0.36714(10) 0.94604(19) 0.0128(3) Uani d . 1 . .
Zn Zn1 0.5000 0.5000 0.72282(3) 0.01101(8) Uani d S 1 . .

loop_
_atom_site_aniso_label
_atom_site_aniso_U_11
_atom_site_aniso_U_22
_atom_site_aniso_U_33
_atom_site_aniso_U_12
_atom_site_aniso_U_13
_atom_site_aniso_U_23
C1 0.0131(6) 0.0153(9) 0.0094(6) 0.0002(6) 0.0018(5) -0.0027(6)
C2 0.0143(7) 0.0138(7) 0.0140(7) -0.0032(6) 0.0012(6) -0.0009(6)
C3 0.0202(7) 0.0132(7) 0.0129(7) 0.0041(6) -0.0003(6) 0.0006(6)
C4 0.0120(7) 0.0197(7) 0.0144(8) 0.0023(6) -0.0025(6) -0.0026(6)
C5 0.0123(7) 0.0180(7) 0.0179(9) -0.0041(6) 0.0010(6) -0.0025(7)
C6 0.0158(8) 0.0136(7) 0.0136(8) 0.0003(7) 0.0005(6) 0.0017(6)
C7 0.0140(7) 0.0176(8) 0.0132(7) -0.0005(7) 0.0001(6) -0.0025(6)
C8 0.0189(7) 0.0248(8) 0.0119(7) -0.0067(7) 0.0006(6) -0.0009(7)
C9 0.0285(8) 0.0168(8) 0.0131(8) -0.0066(7) -0.0053(7) 0.0020(6)
C10 0.0235(8) 0.0127(7) 0.0168(9) 0.0031(6) -0.0060(6) -0.0024(6)
C11 0.0156(7) 0.0174(8) 0.0117(7) 0.0019(7) -0.0002(6) -0.0014(6)
N1 0.0140(7) 0.0131(6) 0.0112(5) 0.0001(5) -0.0022(5) -0.0006(4)
Zn1 0.00980(12) 0.01206(12) 0.01117(12) 0.00009(11) 0.000 0.000

loop_
_atom_type_symbol
_atom_type_description
_atom_type_scat_dispersion_real
_atom_type_scat_dispersion_imag
_atom_type_scat_source
C C 0.0033 0.0016 'International Tables Vol C Tables 4.2.6.8 and 6.1.1.4'
H H 0.0000 0.0000 'International Tables Vol C Tables 4.2.6.8 and 6.1.1.4'
N N 0.0061 0.0033 'International Tables Vol C Tables 4.2.6.8 and 6.1.1.4'
Zn Zn 0.2839 1.4301 'International Tables Vol C Tables 4.2.6.8 and 6.1.1.4'

loop_
_geom_angle_atom_site_label_1
_geom_angle_atom_site_label_2
_geom_angle_atom_site_label_3
_geom_angle_site_symmetry_1
_geom_angle_site_symmetry_3
_geom_angle
_geom_angle_publ_flag
C6 C1 C2 . . 115.04(14) ?
C6 C1 Zn1 . . 124.11(11) ?
C2 C1 Zn1 . . 120.37(11) ?
C3 C2 C1 . . 122.80(14) ?
C3 C2 H2 . . 118.6 ?
C1 C2 H2 . . 118.6 ?
C4 C3 C2 . . 119.90(15) ?
C4 C3 H3 . . 120.2 ?
C2 C3 H3 . . 119.9 ?
C3 C4 C5 . . 119.52(14) ?
C3 C4 H4 . . 120.2 ?
C5 C4 H4 . . 120.2 ?
C4 C5 C6 . . 119.91(15) ?
C4 C5 H5 . . 120.0 ?
C6 C5 H5 . . 120.1 ?
C5 C6 C1 . . 122.83(15) ?
C5 C6 H6 . . 118.6 ?
C1 C6 H6 . . 118.6 ?
N1 C7 C8 . . 122.53(15) ?
N1 C7 H7 . . 118.7 ?
C8 C7 H7 . . 118.7 ?
C9 C8 C7 . . 118.82(16) ?
C9 C8 H8 . . 120.6 ?
C7 C8 H8 . . 120.6 ?
C8 C9 C10 . . 119.09(15) ?
C8 C9 H9 . . 120.7 ?
C10 C9 H9 . . 120.2 ?
C9 C10 C11 . . 118.52(15) ?
C9 C10 H10 . . 120.8 ?
C11 C10 H10 . . 120.7 ?
N1 C11 C10 . . 122.97(15) ?
N1 C11 H11 . . 118.7 ?
C10 C11 H11 . . 118.4 ?
C11 N1 C7 . . 118.04(14) ?
C11 N1 Zn1 . . 118.68(11) ?
C7 N1 Zn1 . . 122.77(11) ?
C1 Zn1 C1 . 2_665 125.65(8) y
C1 Zn1 N1 . 2_665 107.11(5) y
C1 Zn1 N1 . . 107.60(5) y
N1 Zn1 N1 2_665 . 98.45(7) y

loop_
_geom_bond_atom_site_label_1
_geom_bond_atom_site_label_2
_geom_bond_site_symmetry_2
_geom_bond_distance
_geom_bond_publ_flag
C1 C6 . 1.407(2) ?
C1 C2 . 1.413(2) ?
C1 Zn1 . 2.0158(15) y
C2 C3 . 1.395(2) ?
C2 H2 . 0.9300 ?
C3 C4 . 1.384(2) ?
C3 H3 . 0.9300 ?
C4 C5 . 1.388(2) ?
C4 H4 . 0.9299 ?
C5 C6 . 1.396(2) ?
C5 H5 . 0.9301 ?
C6 H6 . 0.9300 ?
C7 N1 . 1.344(2) ?
C7 C8 . 1.391(2) ?
C7 H7 . 0.9299 ?
C8 C9 . 1.386(3) ?
C8 H8 . 0.9300 ?
C9 C10 . 1.386(2) ?
C9 H9 . 0.9300 ?
C10 C11 . 1.389(2) ?
C10 H10 . 0.9301 ?
C11 N1 . 1.343(2) ?
C11 H11 . 0.9300 ?
N1 Zn1 . 2.1505(12) y

loop_
_geom_hbond_atom_site_label_D
_geom_hbond_atom_site_label_H
_geom_hbond_atom_site_label_A
_geom_hbond_site_symmetry_A
_geom_hbond_distance_DH
_geom_hbond_distance_HA
_geom_hbond_distance_DA
_geom_hbond_angle_DHA
C9 H9 C5 4_547 0.930 2.870 3.765(2) 162.11
C4 H4 C10 4_556 0.930 2.899 3.703(2) 145.51
